data_2240290
loop_
_publ_author_name
'Nagalakshmi, R. A.'
'Suresh, J.'
'Maharani, S.'
'Kumar, R. Ranjith'
'Lakshman, P. L. Nilantha'

_publ_section_title
;
 Crystal structures of
 2-benzylamino-4-(4-bromophenyl)-6,7,8,9-tetrahydro-5<i>H</i>-cyclohepta[<i>b</i>]pyridine-3-carbonitrile
 and
 2-benzylamino-4-(4-chlorophenyl)-6,7,8,9-tetrahydro-5<i>H</i>-cyclohepta[<i>b</i>]pyridine-3-carbonitrile
;
_journal_coeditor_code SU5027
_journal_issue 1
_journal_name_full 'Acta Crystallographica Section E'
_journal_page_first 12
_journal_page_last 15
_journal_paper_doi 10.1107/S2056989014025936
_journal_volume 71
_journal_year 2015
_chemical_formula_iupac 'C24 H22 Cl N3'
_chemical_formula_sum 'C24 H22 Cl N3'
_chemical_formula_weight 387.89
_chemical_name_systematic
2-Benzylamino-4-(4-chlorophenyl)-6,7,8,9-tetrahydro-5<i>H</i>-cyclohepta[<i>b</i>]pyridine-3-carbonitrile
_space_group_crystal_system triclinic
_space_group_IT_number 2
_space_group_name_Hall '-P 1'
_space_group_name_H-M_alt 'P -1'
_symmetry_space_group_name_Hall '-P 1'
_symmetry_space_group_name_H-M 'P -1'
_atom_sites_solution_hydrogens geom
_audit_creation_method SHELXL-2014/6
_cell_angle_alpha 94.939(5)
_cell_angle_beta 108.204(5)
_cell_angle_gamma 101.272(5)
_cell_formula_units_Z 2
_cell_length_a 9.002(5)
_cell_length_b 10.097(5)
_cell_length_c 11.856(5)
_cell_measurement_reflns_used 2000
_cell_measurement_temperature 293(2)
_cell_measurement_theta_max 31
_cell_measurement_theta_min 2
_cell_volume 991.3(8)
_computing_cell_refinement
;
SAINT (Bruker, 2004)
;
_computing_data_collection
;
APEX2 (Bruker, 2004)
;
_computing_data_reduction
;
SAINT (Bruker, 2004)
;
_computing_molecular_graphics
;
PLATON (Spek, 2009)
;
_computing_publication_material
;
SHELXL97 (Sheldrick, 2008)
;
_computing_structure_refinement
;
SHELXL2014 (Sheldrick, 2008)
;
_computing_structure_solution
;
SHELXS97 (Sheldrick, 2008)
;
_diffrn_ambient_temperature 293(2)
_diffrn_measured_fraction_theta_full 1.000
_diffrn_measured_fraction_theta_max 1.000
_diffrn_measurement_device_type 'Bruker Kappa APEXII'
_diffrn_measurement_method '\w and \f'
_diffrn_radiation_type MoK\a
_diffrn_radiation_wavelength 0.71073
_diffrn_reflns_av_R_equivalents 0.0260
_diffrn_reflns_limit_h_max 10
_diffrn_reflns_limit_h_min -10
_diffrn_reflns_limit_k_max 12
_diffrn_reflns_limit_k_min -12
_diffrn_reflns_limit_l_max 14
_diffrn_reflns_limit_l_min -14
_diffrn_reflns_number 24808
_diffrn_reflns_theta_full 25.242
_diffrn_reflns_theta_max 25.497
_diffrn_reflns_theta_min 2.083
_diffrn_standards_decay_% 0
_diffrn_standards_interval_count 0
_diffrn_standards_number 0
_exptl_absorpt_coefficient_mu 0.207
_exptl_absorpt_correction_T_max 0.974
_exptl_absorpt_correction_T_min 0.967
_exptl_absorpt_correction_type multi-scan
_exptl_absorpt_process_details
;
(SADABS; Bruker, 2004)
;
_exptl_crystal_colour colourless
_exptl_crystal_density_diffrn 1.299
_exptl_crystal_description block
_exptl_crystal_F_000 408
_exptl_crystal_size_max 0.21
_exptl_crystal_size_mid 0.19
_exptl_crystal_size_min 0.18
_refine_diff_density_max 0.188
_refine_diff_density_min -0.331
_refine_ls_extinction_method none
_refine_ls_goodness_of_fit_ref 1.045
_refine_ls_hydrogen_treatment constr
_refine_ls_matrix_type full
_refine_ls_number_parameters 253
_refine_ls_number_reflns 3685
_refine_ls_number_restraints 1
_refine_ls_restrained_S_all 1.047
_refine_ls_R_factor_all 0.0522
_refine_ls_R_factor_gt 0.0370
_refine_ls_shift/su_max 0.000
_refine_ls_shift/su_mean 0.000
_refine_ls_structure_factor_coef Fsqd
_refine_ls_weighting_details 'w=1/[\s^2^(Fo^2^)+(0.0486P)^2^+0.3383P] where P=(Fo^2^+2Fc^2^)/3'
_refine_ls_weighting_scheme calc
_refine_ls_wR_factor_gt 0.0936
_refine_ls_wR_factor_ref 0.1048
_reflns_number_gt 2918
_reflns_number_total 3685
_reflns_threshold_expression I>2\s(I)
_cod_data_source_file su5027sup1.cif
_cod_data_source_block II
_cod_database_code 2240290
_cod_database_fobs_code 2240290
_shelx_space_group_comment
;
The symmetry employed for this shelxl refinement is uniquely defined
by the following loop, which should always be used as a source of
symmetry information in preference to the above space-group names.
They are only intended as comments.
;
_shelxl_version_number 2014/6

loop_
_space_group_symop_operation_xyz
'x, y, z'
'-x, -y, -z'

loop_
_atom_site_type_symbol
_atom_site_label
_atom_site_fract_x
_atom_site_fract_y
_atom_site_fract_z
_atom_site_U_iso_or_equiv
_atom_site_adp_type
_atom_site_calc_flag
_atom_site_occupancy
C C1 0.1170(2) 0.47342(18) 0.36822(15) 0.0401(4) Uani d 1
C C2 0.24864(18) 0.41014(15) 0.38041(14) 0.0327(3) Uani d 1
C C3 0.32569(17) 0.40885(15) 0.29430(13) 0.0304(3) Uani d 1
C C4 0.44508(17) 0.33539(15) 0.30821(14) 0.0321(3) Uani d 1
C C5 0.48147(17) 0.26963(15) 0.40915(14) 0.0331(3) Uani d 1
C C6 0.29611(17) 0.34315(15) 0.48044(14) 0.0320(3) Uani d 1
C C7 0.53288(19) 0.32240(17) 0.21988(15) 0.0395(4) Uani d 1
H H7A 0.6478 0.3489 0.2631 0.047 Uiso calc 1
H H7B 0.5074 0.3854 0.1633 0.047 Uiso calc 1
C C8 0.4910(2) 0.17808(19) 0.14983(16) 0.0477(4) Uani d 1
H H8A 0.3760 0.1411 0.1274 0.057 Uiso calc 1
H H8B 0.5158 0.1839 0.0762 0.057 Uiso calc 1
C C9 0.5782(3) 0.0790(2) 0.21741(18) 0.0540(5) Uani d 1
H H9A 0.5446 -0.0086 0.1652 0.065 Uiso calc 1
H H9B 0.6926 0.1124 0.2336 0.065 Uiso calc 1
C C10 0.5522(2) 0.05584(19) 0.33498(18) 0.0516(5) Uani d 1
H H10A 0.6113 -0.0104 0.3685 0.062 Uiso calc 1
H H10B 0.4389 0.0163 0.3184 0.062 Uiso calc 1
C C11 0.6037(2) 0.18367(19) 0.42923(16) 0.0451(4) Uani d 1
H H11A 0.6223 0.1565 0.5081 0.054 Uiso calc 1
H H11B 0.7046 0.2386 0.4285 0.054 Uiso calc 1
C C21 0.2814(2) 0.29636(18) 0.67846(15) 0.0416(4) Uani d 1
H H21A 0.3240 0.3740 0.7428 0.050 Uiso calc 1
H H21B 0.3692 0.2540 0.6781 0.050 Uiso calc 1
C C22 0.15556(19) 0.19495(16) 0.70552(14) 0.0347(3) Uani d 1
C C23 0.1853(2) 0.16979(18) 0.82224(16) 0.0449(4) Uani d 1
H H23 0.2789 0.2189 0.8823 0.054 Uiso calc 1
C C24 0.0778(3) 0.0727(2) 0.85090(19) 0.0589(5) Uani d 1
H H24 0.0996 0.0564 0.9298 0.071 Uiso calc 1
C C25 -0.0605(3) 0.0004(2) 0.7635(2) 0.0629(6) Uani d 1
H H25 -0.1323 -0.0658 0.7826 0.075 Uiso calc 1
C C26 -0.0929(2) 0.0256(2) 0.6480(2) 0.0617(5) Uani d 1
H H26 -0.1877 -0.0228 0.5886 0.074 Uiso calc 1
C C27 0.0142(2) 0.12280(19) 0.61870(17) 0.0503(4) Uani d 1
H H27 -0.0092 0.1396 0.5399 0.060 Uiso calc 1
C C31 0.28089(17) 0.49110(15) 0.19592(14) 0.0321(3) Uani d 1
C C32 0.2876(2) 0.62890(17) 0.22518(15) 0.0396(4) Uani d 1
H H32 0.3223 0.6683 0.3056 0.047 Uiso calc 1
C C33 0.2437(2) 0.70820(18) 0.13681(17) 0.0459(4) Uani d 1
H H33 0.2491 0.8004 0.1574 0.055 Uiso calc 1
C C34 0.19207(19) 0.64947(18) 0.01821(16) 0.0428(4) Uani d 1
C C35 0.1840(2) 0.51340(19) -0.01437(16) 0.0454(4) Uani d 1
H H35 0.1493 0.4748 -0.0950 0.055 Uiso calc 1
C C36 0.2284(2) 0.43515(17) 0.07516(15) 0.0395(4) Uani d 1
H H36 0.2231 0.3430 0.0540 0.047 Uiso calc 1
N N1 0.0094(2) 0.51850(19) 0.36511(16) 0.0616(5) Uani d 1
N N2 0.22527(17) 0.34558(15) 0.56572(13) 0.0425(3) Uani d 1
H H2 0.1413 0.3786 0.5517 0.051 Uiso calc 1
N N3 0.41191(15) 0.27423(13) 0.49346(11) 0.0349(3) Uani d 1
Cl Cl1 0.13087(7) 0.74901(6) -0.09170(5) 0.06667(19) Uani d 1

loop_
_atom_site_aniso_label
_atom_site_aniso_U_11
_atom_site_aniso_U_22
_atom_site_aniso_U_33
_atom_site_aniso_U_12
_atom_site_aniso_U_13
_atom_site_aniso_U_23
C1 0.0457(9) 0.0481(10) 0.0398(9) 0.0242(8) 0.0226(7) 0.0144(7)
C2 0.0336(7) 0.0323(8) 0.0369(8) 0.0132(6) 0.0151(6) 0.0062(6)
C3 0.0315(7) 0.0271(8) 0.0337(8) 0.0084(6) 0.0118(6) 0.0038(6)
C4 0.0294(7) 0.0317(8) 0.0382(8) 0.0096(6) 0.0141(6) 0.0050(6)
C5 0.0307(7) 0.0328(8) 0.0362(8) 0.0110(6) 0.0104(6) 0.0028(6)
C6 0.0328(8) 0.0297(8) 0.0369(8) 0.0093(6) 0.0153(6) 0.0047(6)
C7 0.0368(8) 0.0452(9) 0.0472(9) 0.0170(7) 0.0224(7) 0.0144(8)
C8 0.0523(10) 0.0567(11) 0.0441(10) 0.0229(9) 0.0246(8) 0.0062(8)
C9 0.0662(12) 0.0486(11) 0.0619(12) 0.0279(9) 0.0335(10) 0.0071(9)
C10 0.0646(12) 0.0436(10) 0.0629(12) 0.0302(9) 0.0318(10) 0.0148(9)
C11 0.0454(9) 0.0549(11) 0.0453(10) 0.0294(8) 0.0172(8) 0.0146(8)
C21 0.0435(9) 0.0471(10) 0.0368(9) 0.0101(8) 0.0168(7) 0.0088(7)
C22 0.0398(8) 0.0331(8) 0.0381(8) 0.0154(7) 0.0184(7) 0.0066(6)
C23 0.0513(10) 0.0473(10) 0.0398(9) 0.0150(8) 0.0171(8) 0.0111(8)
C24 0.0745(14) 0.0608(13) 0.0570(12) 0.0228(11) 0.0345(11) 0.0288(10)
C25 0.0589(12) 0.0536(12) 0.0923(16) 0.0156(10) 0.0404(12) 0.0339(12)
C26 0.0479(11) 0.0535(12) 0.0764(14) 0.0035(9) 0.0144(10) 0.0156(11)
C27 0.0498(10) 0.0527(11) 0.0455(10) 0.0092(9) 0.0127(8) 0.0119(8)
C31 0.0298(7) 0.0341(8) 0.0386(8) 0.0116(6) 0.0167(6) 0.0094(6)
C32 0.0413(9) 0.0368(9) 0.0408(9) 0.0121(7) 0.0123(7) 0.0060(7)
C33 0.0460(9) 0.0332(9) 0.0594(11) 0.0111(7) 0.0164(8) 0.0136(8)
C34 0.0384(9) 0.0483(10) 0.0500(10) 0.0146(8) 0.0195(8) 0.0240(8)
C35 0.0499(10) 0.0558(11) 0.0370(9) 0.0171(8) 0.0196(8) 0.0115(8)
C36 0.0457(9) 0.0380(9) 0.0416(9) 0.0158(7) 0.0206(7) 0.0072(7)
N1 0.0655(10) 0.0839(13) 0.0638(11) 0.0493(10) 0.0377(9) 0.0285(9)
N2 0.0472(8) 0.0511(9) 0.0466(8) 0.0259(7) 0.0281(7) 0.0202(7)
N3 0.0366(7) 0.0351(7) 0.0366(7) 0.0145(6) 0.0135(6) 0.0072(6)
Cl1 0.0687(3) 0.0744(4) 0.0699(3) 0.0251(3) 0.0271(3) 0.0466(3)

loop_
_atom_type_symbol
_atom_type_description
_atom_type_scat_dispersion_real
_atom_type_scat_dispersion_imag
_atom_type_scat_source
C C 0.0033 0.0016 'International Tables Vol C Tables 4.2.6.8 and 6.1.1.4'
H H 0.0000 0.0000 'International Tables Vol C Tables 4.2.6.8 and 6.1.1.4'
N N 0.0061 0.0033 'International Tables Vol C Tables 4.2.6.8 and 6.1.1.4'
Cl Cl 0.1484 0.1585 'International Tables Vol C Tables 4.2.6.8 and 6.1.1.4'

loop_
_geom_angle_atom_site_label_1
_geom_angle_atom_site_label_2
_geom_angle_atom_site_label_3
_geom_angle
N1 C1 C2 174.73(18)
C3 C2 C6 120.15(13)
C3 C2 C1 122.07(14)
C6 C2 C1 117.73(14)
C4 C3 C2 118.39(14)
C4 C3 C31 123.49(13)
C2 C3 C31 118.06(13)
C3 C4 C5 117.26(13)
C3 C4 C7 123.47(14)
C5 C4 C7 119.26(13)
N3 C5 C4 124.52(14)
N3 C5 C11 114.38(14)
C4 C5 C11 121.08(14)
N3 C6 N2 118.13(14)
N3 C6 C2 120.89(13)
N2 C6 C2 120.98(13)
C4 C7 C8 113.51(14)
C4 C7 H7A 108.9
C8 C7 H7A 108.9
C4 C7 H7B 108.9
C8 C7 H7B 108.9
H7A C7 H7B 107.7
C9 C8 C7 114.77(15)
C9 C8 H8A 108.6
C7 C8 H8A 108.6
C9 C8 H8B 108.6
C7 C8 H8B 108.6
H8A C8 H8B 107.6
C10 C9 C8 116.06(15)
C10 C9 H9A 108.3
C8 C9 H9A 108.3
C10 C9 H9B 108.3
C8 C9 H9B 108.3
H9A C9 H9B 107.4
C9 C10 C11 115.01(16)
C9 C10 H10A 108.5
C11 C10 H10A 108.5
C9 C10 H10B 108.5
C11 C10 H10B 108.5
H10A C10 H10B 107.5
C5 C11 C10 113.24(15)
C5 C11 H11A 108.9
C10 C11 H11A 108.9
C5 C11 H11B 108.9
C10 C11 H11B 108.9
H11A C11 H11B 107.7
N2 C21 C22 114.79(14)
N2 C21 H21A 108.6
C22 C21 H21A 108.6
N2 C21 H21B 108.6
C22 C21 H21B 108.6
H21A C21 H21B 107.5
C27 C22 C23 118.37(16)
C27 C22 C21 123.14(15)
C23 C22 C21 118.46(15)
C24 C23 C22 120.88(18)
C24 C23 H23 119.6
C22 C23 H23 119.6
C25 C24 C23 120.05(19)
C25 C24 H24 120.0
C23 C24 H24 120.0
C24 C25 C26 119.80(19)
C24 C25 H25 120.1
C26 C25 H25 120.1
C25 C26 C27 120.40(19)
C25 C26 H26 119.8
C27 C26 H26 119.8
C22 C27 C26 120.48(18)
C22 C27 H27 119.8
C26 C27 H27 119.8
C36 C31 C32 118.14(14)
C36 C31 C3 122.71(14)
C32 C31 C3 119.13(14)
C33 C32 C31 121.05(16)
C33 C32 H32 119.5
C31 C32 H32 119.5
C34 C33 C32 119.28(16)
C34 C33 H33 120.4
C32 C33 H33 120.4
C33 C34 C35 121.39(16)
C33 C34 Cl1 118.72(14)
C35 C34 Cl1 119.86(14)
C34 C35 C36 118.70(16)
C34 C35 H35 120.6
C36 C35 H35 120.6
C35 C36 C31 121.43(16)
C35 C36 H36 119.3
C31 C36 H36 119.3
C6 N2 C21 124.26(14)
C6 N2 H2 117.9
C21 N2 H2 117.9
C5 N3 C6 118.73(13)

loop_
_geom_bond_atom_site_label_1
_geom_bond_atom_site_label_2
_geom_bond_distance
C1 N1 1.140(2)
C1 C2 1.428(2)
C2 C3 1.403(2)
C2 C6 1.408(2)
C3 C4 1.398(2)
C3 C31 1.489(2)
C4 C5 1.399(2)
C4 C7 1.508(2)
C5 N3 1.337(2)
C5 C11 1.505(2)
C6 N3 1.340(2)
C6 N2 1.354(2)
C7 C8 1.529(3)
C7 H7A 0.9700
C7 H7B 0.9700
C8 C9 1.520(3)
C8 H8A 0.9700
C8 H8B 0.9700
C9 C10 1.513(3)
C9 H9A 0.9700
C9 H9B 0.9700
C10 C11 1.524(3)
C10 H10A 0.9700
C10 H10B 0.9700
C11 H11A 0.9700
C11 H11B 0.9700
C21 N2 1.442(2)
C21 C22 1.505(2)
C21 H21A 0.9700
C21 H21B 0.9700
C22 C27 1.378(3)
C22 C23 1.381(2)
C23 C24 1.380(3)
C23 H23 0.9300
C24 C25 1.366(3)
C24 H24 0.9300
C25 C26 1.366(3)
C25 H25 0.9300
C26 C27 1.382(3)
C26 H26 0.9300
C27 H27 0.9300
C31 C36 1.388(2)
C31 C32 1.389(2)
C32 C33 1.380(2)
C32 H32 0.9300
C33 C34 1.373(3)
C33 H33 0.9300
C34 C35 1.376(3)
C34 Cl1 1.7334(17)
C35 C36 1.383(2)
C35 H35 0.9300
C36 H36 0.9300
N2 H2 0.8600

loop_
_geom_hbond_atom_site_label_D
_geom_hbond_atom_site_label_H
_geom_hbond_atom_site_label_A
_geom_hbond_site_symmetry_A
_geom_hbond_distance_DH
_geom_hbond_distance_HA
_geom_hbond_distance_DA
_geom_hbond_angle_DHA
N2 H2 N1 2_566 0.86 2.26 3.007(2) 145.4
